data_7007444
loop_
_publ_author_name
'Yue, Nancy L. S.'
'Jennings, Michael C.'
'Puddephatt, Richard J.'

_publ_section_title
;
 Ring-opening polymerization of coordination complexes: silver(I)
 complexes with bis(amidopyridine) ligands derived from thiophene.
;
_journal_issue 32
_journal_name_full 'Dalton transactions (Cambridge, England : 2003)'
_journal_page_first 3886
_journal_page_last 3893
_journal_paper_doi 10.1039/b605340h
_journal_year 2006
_chemical_formula_sum 'C37 H34 Ag2 Cl2 N10 O10 S2'
_chemical_formula_weight 1129.50
_chemical_name_systematic
;
?
;
_space_group_IT_number 2
_symmetry_cell_setting triclinic
_symmetry_space_group_name_Hall '-P 1'
_symmetry_space_group_name_H-M 'P -1'
_atom_sites_solution_hydrogens geom
_atom_sites_solution_primary direct
_atom_sites_solution_secondary difmap
_audit_creation_method SHELXL-97
_cell_angle_alpha 68.512(6)
_cell_angle_beta 76.221(7)
_cell_angle_gamma 73.795(6)
_cell_formula_units_Z 2
_cell_length_a 11.6444(14)
_cell_length_b 12.9349(17)
_cell_length_c 15.5919(16)
_cell_measurement_temperature 150(2)
_cell_volume 2074.0(4)
_computing_cell_refinement 'DENZO-SMN (Otwinowski & Minor, 1997)'
_computing_data_collection 'COLLECT (Nonius 1997-2001)'
_computing_data_reduction DENZO-SMN
_computing_molecular_graphics 'SHELXTL/PC (Sheldrick 2001)'
_computing_publication_material SHELXTL/PC
_computing_structure_refinement 'SHELXL-97 (Sheldrick, 1997)'
_computing_structure_solution 'SHELXS-97 (Sheldrick, 1990)'
_diffrn_ambient_temperature 150(2)
_diffrn_measured_fraction_theta_full 0.972
_diffrn_measured_fraction_theta_max 0.972
_diffrn_measurement_device_type 'Nonius Kappa-CCD'
_diffrn_measurement_method '\f scans, and \w scans with \k offsets'
_diffrn_radiation_monochromator graphite
_diffrn_radiation_source 'fine-focus sealed tube'
_diffrn_radiation_type MoK\a
_diffrn_radiation_wavelength 0.71073
_diffrn_reflns_av_R_equivalents 0.090
_diffrn_reflns_av_sigmaI/netI 0.1102
_diffrn_reflns_limit_h_max 13
_diffrn_reflns_limit_h_min -12
_diffrn_reflns_limit_k_max 15
_diffrn_reflns_limit_k_min -15
_diffrn_reflns_limit_l_max 18
_diffrn_reflns_limit_l_min -18
_diffrn_reflns_number 15552
_diffrn_reflns_theta_full 25.03
_diffrn_reflns_theta_max 25.03
_diffrn_reflns_theta_min 2.57
_diffrn_standards_number 0
_exptl_absorpt_coefficient_mu 1.245
_exptl_absorpt_correction_T_max 0.8856
_exptl_absorpt_correction_T_min 0.6043
_exptl_absorpt_correction_type multi-scan
_exptl_absorpt_process_details 'DENZO-SMN (Otwinowski & Minor, 1997)'
_exptl_crystal_colour colourless
_exptl_crystal_density_diffrn 1.809
_exptl_crystal_density_method 'not measured'
_exptl_crystal_description plate
_exptl_crystal_F_000 1132
_exptl_crystal_size_max 0.45
_exptl_crystal_size_mid 0.25
_exptl_crystal_size_min 0.10
_refine_diff_density_max 1.221
_refine_diff_density_min -1.127
_refine_diff_density_rms 0.135
_refine_ls_extinction_method none
_refine_ls_goodness_of_fit_ref 0.958
_refine_ls_hydrogen_treatment constr
_refine_ls_matrix_type full
_refine_ls_number_parameters 568
_refine_ls_number_reflns 7138
_refine_ls_number_restraints 0
_refine_ls_restrained_S_all 0.958
_refine_ls_R_factor_all 0.1165
_refine_ls_R_factor_gt 0.0616
_refine_ls_shift/su_max 0.001
_refine_ls_shift/su_mean 0.000
_refine_ls_structure_factor_coef Fsqd
_refine_ls_weighting_details 'calc w=1/[\s^2^(Fo^2^)+(0.0895P)^2^] where P=(Fo^2^+2Fc^2^)/3'
_refine_ls_weighting_scheme calc
_refine_ls_wR_factor_gt 0.1496
_refine_ls_wR_factor_ref 0.1746
_reflns_number_gt 4113
_reflns_number_total 7138
_reflns_threshold_expression >2sigma(I)
_cod_data_source_file b605340h.txt
_cod_data_source_block 8b
_cod_depositor_comments
;
The following automatic conversions were performed:
'_symmetry_cell_setting' value 'Triclinic' changed to 'triclinic'
according to '/home/saulius/struct/CIF-dictionaries/cif_core.dic'
dictionary named 'cif_core.dic' version 2.4.1 from 2010-06-29.

Automatic conversion script
Id: cif_fix_enum 1527 2010-12-29 10:47:43Z saulius 
;
_cod_original_sg_symbol_H-M P-1
_cod_database_code 7007444

loop_
_symmetry_equiv_pos_as_xyz
'x, y, z'
'-x, -y, -z'

loop_
_atom_site_label
_atom_site_type_symbol
_atom_site_fract_x
_atom_site_fract_y
_atom_site_fract_z
_atom_site_U_iso_or_equiv
_atom_site_adp_type
_atom_site_occupancy
_atom_site_symmetry_multiplicity
_atom_site_calc_flag
_atom_site_refinement_flags
_atom_site_disorder_assembly
_atom_site_disorder_group
Ag1 Ag 0.02490(6) 0.61793(5) 0.48850(4) 0.0402(2) Uani 1 1 d . . .
Ag2 Ag -0.02492(6) -0.11251(5) 1.50773(4) 0.0427(2) Uani 1 1 d . . .
N1 N 0.1782(6) 0.5603(5) 0.5591(4) 0.0374(16) Uani 1 1 d . . .
C2 C 0.1684(7) 0.5176(6) 0.6530(5) 0.0356(18) Uani 1 1 d . . .
H2A H 0.0943 0.4975 0.6873 0.043 Uiso 1 1 calc R . .
C3 C 0.2595(7) 0.5014(6) 0.7021(5) 0.0375(19) Uani 1 1 d . . .
H3A H 0.2473 0.4717 0.7683 0.045 Uiso 1 1 calc R . .
C4 C 0.3688(7) 0.5290(6) 0.6539(5) 0.0388(19) Uani 1 1 d . . .
C5 C 0.3801(7) 0.5749(6) 0.5557(5) 0.0395(19) Uani 1 1 d . . .
H5A H 0.4527 0.5970 0.5199 0.047 Uiso 1 1 calc R . .
C6 C 0.2853(7) 0.5870(6) 0.5132(5) 0.039(2) Uani 1 1 d . . .
H6A H 0.2953 0.6160 0.4470 0.047 Uiso 1 1 calc R . .
N7 N 0.4639(6) 0.5172(5) 0.6995(4) 0.0407(16) Uani 1 1 d . . .
C8 C 0.5325(8) 0.6082(7) 0.6663(6) 0.065(3) Uani 1 1 d . . .
H8A H 0.5954 0.5880 0.7051 0.098 Uiso 1 1 calc R . .
H8B H 0.4775 0.6796 0.6703 0.098 Uiso 1 1 calc R . .
H8C H 0.5701 0.6176 0.6013 0.098 Uiso 1 1 calc R . .
C9 C 0.4881(8) 0.4334(7) 0.7812(6) 0.045(2) Uani 1 1 d . . .
O10 O 0.5423(6) 0.4427(5) 0.8347(4) 0.0659(19) Uani 1 1 d . . .
C11 C 0.4601(7) 0.3209(7) 0.8003(5) 0.045(2) Uani 1 1 d . . .
S12 S 0.46605(19) 0.26470(17) 0.71382(13) 0.0405(5) Uani 1 1 d . . .
C13 C 0.4514(7) 0.1344(6) 0.7943(5) 0.0396(19) Uani 1 1 d . . .
C14 C 0.4401(7) 0.1343(7) 0.8839(5) 0.047(2) Uani 1 1 d . . .
H14A H 0.4289 0.0710 0.9381 0.057 Uiso 1 1 calc R . .
C15 C 0.4472(7) 0.2391(7) 0.8848(5) 0.041(2) Uani 1 1 d . . .
H15A H 0.4432 0.2530 0.9412 0.049 Uiso 1 1 calc R . .
C16 C 0.4702(8) 0.0296(7) 0.7674(6) 0.048(2) Uani 1 1 d . . .
O17 O 0.5338(7) -0.0587(5) 0.8082(5) 0.075(2) Uani 1 1 d . . .
N18 N 0.4241(6) 0.0414(5) 0.6901(4) 0.0411(17) Uani 1 1 d . . .
C19 C 0.4719(8) -0.0483(7) 0.6454(6) 0.056(2) Uani 1 1 d . . .
H19A H 0.5382 -0.1040 0.6763 0.084 Uiso 1 1 calc R . .
H19B H 0.5019 -0.0141 0.5794 0.084 Uiso 1 1 calc R . .
H19C H 0.4072 -0.0864 0.6510 0.084 Uiso 1 1 calc R . .
C20 C 0.3279(7) 0.1295(6) 0.6538(5) 0.0323(18) Uani 1 1 d . . .
C21 C 0.2214(7) 0.1607(6) 0.7108(5) 0.0374(19) Uani 1 1 d . . .
H21A H 0.2146 0.1280 0.7767 0.045 Uiso 1 1 calc R . .
C22 C 0.1276(7) 0.2385(6) 0.6707(5) 0.0367(19) Uani 1 1 d . . .
H22A H 0.0550 0.2578 0.7102 0.044 Uiso 1 1 calc R . .
N23 N 0.1321(5) 0.2897(5) 0.5781(4) 0.0312(14) Uani 1 1 d . . .
C24 C 0.2347(7) 0.2613(7) 0.5238(5) 0.043(2) Uani 1 1 d . . .
H24A H 0.2402 0.2969 0.4582 0.052 Uiso 1 1 calc R . .
C25 C 0.3336(7) 0.1817(6) 0.5596(5) 0.040(2) Uani 1 1 d . . .
H25A H 0.4051 0.1635 0.5188 0.048 Uiso 1 1 calc R . .
N31 N -0.0918(6) -0.1986(5) 1.6503(4) 0.0331(15) Uani 1 1 d . . .
C32 C -0.0146(7) -0.2648(6) 1.7107(5) 0.0332(18) Uani 1 1 d . . .
H32A H 0.0692 -0.2646 1.6914 0.040 Uiso 1 1 calc R . .
C33 C -0.0515(7) -0.3332(6) 1.7996(5) 0.0367(19) Uani 1 1 d . . .
H33A H 0.0062 -0.3788 1.8399 0.044 Uiso 1 1 calc R . .
C34 C -0.1720(7) -0.3343(6) 1.8289(5) 0.0317(18) Uani 1 1 d . . .
C35 C -0.2530(7) -0.2651(6) 1.7684(5) 0.0327(18) Uani 1 1 d . . .
H35A H -0.3374 -0.2620 1.7869 0.039 Uiso 1 1 calc R . .
C36 C -0.2081(7) -0.2000(6) 1.6801(5) 0.0356(18) Uani 1 1 d . . .
H36A H -0.2641 -0.1537 1.6386 0.043 Uiso 1 1 calc R . .
N37 N -0.2136(6) -0.4039(5) 1.9199(4) 0.0360(15) Uani 1 1 d . . .
C38 C -0.2834(7) -0.4874(7) 1.9271(5) 0.043(2) Uani 1 1 d . . .
H38A H -0.3059 -0.5294 1.9930 0.064 Uiso 1 1 calc R . .
H38B H -0.2337 -0.5406 1.8946 0.064 Uiso 1 1 calc R . .
H38C H -0.3568 -0.4473 1.8986 0.064 Uiso 1 1 calc R . .
C39 C -0.1752(7) -0.4124(6) 1.9980(5) 0.0342(18) Uani 1 1 d . . .
O40 O -0.1789(5) -0.4967(4) 2.0681(3) 0.0428(14) Uani 1 1 d . . .
C41 C -0.1372(7) -0.3142(6) 2.0020(5) 0.0350(18) Uani 1 1 d . . .
S42 S -0.18981(18) -0.17580(16) 1.93802(12) 0.0358(5) Uani 1 1 d . . .
C43 C -0.1253(7) -0.1255(6) 1.9987(4) 0.0328(18) Uani 1 1 d . . .
C44 C -0.0641(7) -0.2126(6) 2.0645(4) 0.0351(18) Uani 1 1 d . . .
H44A H -0.0222 -0.2015 2.1047 0.042 Uiso 1 1 calc R . .
C45 C -0.0705(7) -0.3201(7) 2.0658(5) 0.0393(19) Uani 1 1 d . . .
H45A H -0.0324 -0.3896 2.1066 0.047 Uiso 1 1 calc R . .
C46 C -0.1522(6) -0.0037(6) 1.9923(5) 0.0353(18) Uani 1 1 d . . .
O47 O -0.1598(5) 0.0213(4) 2.0622(3) 0.0408(13) Uani 1 1 d . . .
N48 N -0.1803(6) 0.0795(5) 1.9105(4) 0.0337(15) Uani 1 1 d . . .
C49 C -0.2418(7) 0.1950(6) 1.9152(5) 0.0376(19) Uani 1 1 d . . .
H49A H -0.2654 0.1920 1.9806 0.056 Uiso 1 1 calc R . .
H49B H -0.3140 0.2222 1.8847 0.056 Uiso 1 1 calc R . .
H49C H -0.1864 0.2471 1.8834 0.056 Uiso 1 1 calc R . .
C50 C -0.1395(7) 0.0676(6) 1.8192(5) 0.0333(18) Uani 1 1 d . . .
C51 C -0.0243(7) 0.0124(6) 1.7940(4) 0.0346(18) Uani 1 1 d . . .
H51A H 0.0292 -0.0259 1.8389 0.041 Uiso 1 1 calc R . .
C52 C 0.0127(7) 0.0129(6) 1.7046(5) 0.0359(19) Uani 1 1 d . . .
H52A H 0.0919 -0.0280 1.6893 0.043 Uiso 1 1 calc R . .
N53 N -0.0552(6) 0.0671(5) 1.6363(4) 0.0390(16) Uani 1 1 d . . .
C54 C -0.1701(8) 0.1197(7) 1.6620(5) 0.044(2) Uani 1 1 d . . .
H54A H -0.2223 0.1579 1.6163 0.053 Uiso 1 1 calc R . .
C55 C -0.2129(7) 0.1190(6) 1.7523(5) 0.0371(19) Uani 1 1 d . . .
H55A H -0.2944 0.1547 1.7682 0.045 Uiso 1 1 calc R . .
N60 N 0.2729(6) -0.1072(6) 1.5233(4) 0.0412(16) Uani 1 1 d . . .
O61 O 0.1939(5) -0.1655(5) 1.5590(4) 0.0572(17) Uani 1 1 d . . .
O62 O 0.3756(5) -0.1522(5) 1.4918(4) 0.0619(17) Uani 1 1 d . . .
O63 O 0.2479(5) -0.0050(5) 1.5177(4) 0.0506(15) Uani 1 1 d . . .
N70 N 0.8665(6) 0.4417(6) 0.7017(4) 0.0400(16) Uani 1 1 d . . .
O71 O 0.8235(6) 0.3784(5) 0.6806(4) 0.0607(17) Uani 1 1 d . . .
O72 O 0.8656(5) 0.5416(5) 0.6492(4) 0.0629(18) Uani 1 1 d . . .
O73 O 0.9126(5) 0.4057(5) 0.7744(3) 0.0478(14) Uani 1 1 d . . .
C81 C 0.2649(8) 0.7416(8) 0.8704(6) 0.065(3) Uani 1 1 d . . .
H81A H 0.2233 0.6794 0.9108 0.078 Uiso 1 1 calc R . .
H81B H 0.2226 0.8108 0.8875 0.078 Uiso 1 1 calc R . .
Cl82 Cl 0.2558(2) 0.7663(2) 0.75634(16) 0.0735(8) Uani 1 1 d . . .
Cl83 Cl 0.4197(3) 0.7037(3) 0.89152(18) 0.0834(9) Uani 1 1 d . . .

loop_
_atom_site_aniso_label
_atom_site_aniso_U_11
_atom_site_aniso_U_22
_atom_site_aniso_U_33
_atom_site_aniso_U_23
_atom_site_aniso_U_13
_atom_site_aniso_U_12
Ag1 0.0424(4) 0.0371(4) 0.0386(4) -0.0049(3) -0.0153(3) -0.0065(3)
Ag2 0.0580(4) 0.0395(4) 0.0253(3) -0.0022(3) 0.0006(3) -0.0191(3)
N1 0.039(4) 0.028(4) 0.040(4) -0.003(3) -0.006(3) -0.009(3)
C2 0.040(5) 0.027(4) 0.034(4) -0.002(3) -0.002(4) -0.011(4)
C3 0.042(5) 0.026(4) 0.037(4) -0.001(3) -0.006(4) -0.008(4)
C4 0.046(5) 0.023(4) 0.048(5) -0.004(4) -0.014(4) -0.012(4)
C5 0.044(5) 0.027(4) 0.044(5) -0.007(4) -0.011(4) -0.005(4)
C6 0.040(5) 0.038(5) 0.031(4) 0.000(4) -0.002(4) -0.011(4)
N7 0.045(4) 0.032(4) 0.050(4) -0.003(3) -0.022(3) -0.016(3)
C8 0.070(7) 0.035(5) 0.091(7) -0.002(5) -0.029(6) -0.024(5)
C9 0.048(5) 0.036(5) 0.061(6) -0.016(4) -0.023(5) -0.010(4)
O10 0.088(5) 0.042(4) 0.084(5) -0.013(3) -0.049(4) -0.018(4)
C11 0.044(5) 0.046(5) 0.045(5) -0.011(4) -0.020(4) -0.005(4)
S12 0.0491(13) 0.0311(11) 0.0400(11) -0.0038(9) -0.0148(10) -0.0103(10)
C13 0.046(5) 0.025(4) 0.044(5) 0.002(3) -0.021(4) -0.006(4)
C14 0.045(5) 0.053(6) 0.039(5) -0.002(4) -0.016(4) -0.013(4)
C15 0.045(5) 0.053(6) 0.027(4) -0.017(4) -0.012(4) -0.005(4)
C16 0.051(5) 0.035(5) 0.062(6) -0.013(4) -0.025(5) -0.003(4)
O17 0.096(5) 0.033(4) 0.106(5) -0.017(4) -0.069(5) 0.008(4)
N18 0.048(4) 0.025(4) 0.046(4) -0.006(3) -0.019(3) 0.000(3)
C19 0.065(6) 0.038(5) 0.068(6) -0.020(5) -0.025(5) -0.001(5)
C20 0.042(5) 0.021(4) 0.032(4) 0.000(3) -0.019(4) -0.004(3)
C21 0.043(5) 0.037(5) 0.032(4) -0.005(4) -0.010(4) -0.014(4)
C22 0.040(5) 0.033(4) 0.032(4) -0.003(3) -0.002(4) -0.013(4)
N23 0.031(4) 0.033(4) 0.028(3) -0.003(3) -0.005(3) -0.013(3)
C24 0.051(5) 0.043(5) 0.032(4) -0.001(4) -0.007(4) -0.019(4)
C25 0.047(5) 0.037(5) 0.033(4) -0.012(4) 0.003(4) -0.012(4)
N31 0.037(4) 0.034(4) 0.025(3) -0.005(3) -0.001(3) -0.013(3)
C32 0.034(4) 0.033(4) 0.032(4) -0.010(3) -0.004(4) -0.008(4)
C33 0.048(5) 0.033(4) 0.029(4) -0.008(3) -0.004(4) -0.012(4)
C34 0.048(5) 0.024(4) 0.026(4) -0.008(3) -0.003(4) -0.015(4)
C35 0.030(4) 0.035(4) 0.032(4) -0.009(3) -0.007(3) -0.007(4)
C36 0.041(5) 0.032(4) 0.031(4) -0.001(3) -0.014(4) -0.009(4)
N37 0.048(4) 0.032(4) 0.029(3) -0.003(3) -0.009(3) -0.017(3)
C38 0.052(5) 0.041(5) 0.042(5) -0.007(4) -0.006(4) -0.030(4)
C39 0.034(4) 0.034(5) 0.032(4) 0.000(3) -0.005(3) -0.016(4)
O40 0.061(4) 0.031(3) 0.029(3) 0.008(2) -0.008(3) -0.020(3)
C41 0.046(5) 0.031(4) 0.023(4) -0.002(3) -0.004(3) -0.009(4)
S42 0.0465(12) 0.0298(11) 0.0300(10) 0.0000(8) -0.0114(9) -0.0148(9)
C43 0.040(5) 0.032(4) 0.019(4) 0.000(3) 0.002(3) -0.013(4)
C44 0.050(5) 0.040(5) 0.020(4) -0.004(3) -0.012(3) -0.019(4)
C45 0.051(5) 0.036(5) 0.028(4) 0.000(3) -0.010(4) -0.014(4)
C46 0.031(4) 0.038(5) 0.035(4) -0.008(4) -0.004(4) -0.011(4)
O47 0.056(4) 0.041(3) 0.028(3) -0.009(2) -0.009(3) -0.015(3)
N48 0.045(4) 0.027(3) 0.027(3) 0.000(3) -0.009(3) -0.014(3)
C49 0.052(5) 0.032(4) 0.028(4) -0.009(3) -0.010(4) -0.005(4)
C50 0.039(5) 0.027(4) 0.031(4) -0.007(3) 0.001(4) -0.012(4)
C51 0.038(5) 0.036(4) 0.024(4) 0.002(3) -0.006(3) -0.013(4)
C52 0.033(4) 0.041(5) 0.032(4) -0.012(4) 0.001(4) -0.010(4)
N53 0.051(4) 0.033(4) 0.025(3) 0.001(3) -0.001(3) -0.016(3)
C54 0.062(6) 0.033(5) 0.035(5) -0.005(4) -0.009(4) -0.012(4)
C55 0.041(5) 0.036(5) 0.029(4) -0.005(3) -0.011(4) -0.004(4)
N60 0.041(4) 0.039(4) 0.041(4) -0.010(3) -0.002(3) -0.012(4)
O61 0.054(4) 0.064(4) 0.046(3) -0.002(3) 0.000(3) -0.029(3)
O62 0.046(4) 0.055(4) 0.082(4) -0.025(4) 0.008(3) -0.016(3)
O63 0.057(4) 0.036(4) 0.052(4) -0.008(3) -0.014(3) -0.003(3)
N70 0.041(4) 0.040(4) 0.032(4) -0.007(3) -0.002(3) -0.007(3)
O71 0.079(5) 0.065(4) 0.054(4) -0.023(3) -0.007(3) -0.037(4)
O72 0.060(4) 0.043(4) 0.056(4) 0.019(3) -0.007(3) -0.012(3)
O73 0.057(4) 0.049(4) 0.034(3) 0.002(3) -0.018(3) -0.017(3)
C81 0.076(7) 0.051(6) 0.055(6) -0.009(5) -0.007(5) -0.008(5)
Cl82 0.0793(18) 0.0806(19) 0.0592(15) -0.0124(13) -0.0148(13) -0.0249(15)
Cl83 0.0689(18) 0.112(3) 0.0637(16) -0.0153(16) -0.0051(14) -0.0325(17)

loop_
_atom_type_symbol
_atom_type_description
_atom_type_scat_dispersion_real
_atom_type_scat_dispersion_imag
_atom_type_scat_source
C C 0.0033 0.0016 'International Tables Vol C Tables 4.2.6.8 and 6.1.1.4'
H H 0.0000 0.0000 'International Tables Vol C Tables 4.2.6.8 and 6.1.1.4'
N N 0.0061 0.0033 'International Tables Vol C Tables 4.2.6.8 and 6.1.1.4'
O O 0.0106 0.0060 'International Tables Vol C Tables 4.2.6.8 and 6.1.1.4'
S S 0.1246 0.1234 'International Tables Vol C Tables 4.2.6.8 and 6.1.1.4'
Cl Cl 0.1484 0.1585 'International Tables Vol C Tables 4.2.6.8 and 6.1.1.4'
Ag Ag -0.8971 1.1015 'International Tables Vol C Tables 4.2.6.8 and 6.1.1.4'

loop_
_geom_angle_atom_site_label_1
_geom_angle_atom_site_label_2
_geom_angle_atom_site_label_3
_geom_angle
_geom_angle_site_symmetry_1
_geom_angle_site_symmetry_3
_geom_angle_publ_flag
N1 Ag1 N23 167.6(2) . 2_566 ?
N1 Ag1 Ag1 99.38(17) . 2_566 ?
N23 Ag1 Ag1 92.45(16) 2_566 2_566 ?
N53 Ag2 N31 166.3(2) 2_558 . ?
N53 Ag2 Ag2 82.66(17) 2_558 2_558 ?
N31 Ag2 Ag2 109.87(16) . 2_558 ?
C6 N1 C2 116.0(7) . . ?
C6 N1 Ag1 120.3(5) . . ?
C2 N1 Ag1 122.3(5) . . ?
N1 C2 C3 124.0(7) . . ?
N1 C2 H2A 118.0 . . ?
C3 C2 H2A 118.0 . . ?
C2 C3 C4 119.2(7) . . ?
C2 C3 H3A 120.4 . . ?
C4 C3 H3A 120.4 . . ?
C3 C4 N7 122.1(7) . . ?
C3 C4 C5 117.5(7) . . ?
N7 C4 C5 120.3(7) . . ?
C6 C5 C4 119.1(8) . . ?
C6 C5 H5A 120.5 . . ?
C4 C5 H5A 120.5 . . ?
N1 C6 C5 124.2(7) . . ?
N1 C6 H6A 117.9 . . ?
C5 C6 H6A 117.9 . . ?
C9 N7 C4 123.8(7) . . ?
C9 N7 C8 116.5(6) . . ?
C4 N7 C8 119.0(6) . . ?
N7 C8 H8A 109.5 . . ?
N7 C8 H8B 109.5 . . ?
H8A C8 H8B 109.5 . . ?
N7 C8 H8C 109.5 . . ?
H8A C8 H8C 109.5 . . ?
H8B C8 H8C 109.5 . . ?
O10 C9 N7 122.8(8) . . ?
O10 C9 C11 118.1(7) . . ?
N7 C9 C11 118.7(7) . . ?
C15 C11 C9 126.7(8) . . ?
C15 C11 S12 108.9(6) . . ?
C9 C11 S12 123.5(6) . . ?
C13 S12 C11 91.9(4) . . ?
C14 C13 C16 124.6(7) . . ?
C14 C13 S12 111.9(6) . . ?
C16 C13 S12 122.7(6) . . ?
C13 C14 C15 110.9(7) . . ?
C13 C14 H14A 124.6 . . ?
C15 C14 H14A 124.6 . . ?
C11 C15 C14 116.4(7) . . ?
C11 C15 H15A 121.8 . . ?
C14 C15 H15A 121.8 . . ?
O17 C16 N18 122.2(8) . . ?
O17 C16 C13 119.9(7) . . ?
N18 C16 C13 117.6(7) . . ?
C16 N18 C20 124.5(6) . . ?
C16 N18 C19 118.3(6) . . ?
C20 N18 C19 117.1(6) . . ?
N18 C19 H19A 109.5 . . ?
N18 C19 H19B 109.5 . . ?
H19A C19 H19B 109.5 . . ?
N18 C19 H19C 109.5 . . ?
H19A C19 H19C 109.5 . . ?
H19B C19 H19C 109.5 . . ?
C25 C20 C21 117.8(7) . . ?
C25 C20 N18 120.1(7) . . ?
C21 C20 N18 121.9(6) . . ?
C22 C21 C20 119.1(7) . . ?
C22 C21 H21A 120.5 . . ?
C20 C21 H21A 120.5 . . ?
N23 C22 C21 123.5(7) . . ?
N23 C22 H22A 118.2 . . ?
C21 C22 H22A 118.2 . . ?
C24 N23 C22 117.3(6) . . ?
C24 N23 Ag1 117.3(5) . 2_566 ?
C22 N23 Ag1 123.8(5) . 2_566 ?
N23 C24 C25 122.4(7) . . ?
N23 C24 H24A 118.8 . . ?
C25 C24 H24A 118.8 . . ?
C20 C25 C24 119.9(7) . . ?
C20 C25 H25A 120.1 . . ?
C24 C25 H25A 120.1 . . ?
C36 N31 C32 116.7(6) . . ?
C36 N31 Ag2 122.3(5) . . ?
C32 N31 Ag2 120.5(5) . . ?
N31 C32 C33 123.1(7) . . ?
N31 C32 H32A 118.5 . . ?
C33 C32 H32A 118.5 . . ?
C34 C33 C32 119.4(7) . . ?
C34 C33 H33A 120.3 . . ?
C32 C33 H33A 120.3 . . ?
C33 C34 C35 118.3(7) . . ?
C33 C34 N37 121.1(7) . . ?
C35 C34 N37 120.6(7) . . ?
C34 C35 C36 118.5(7) . . ?
C34 C35 H35A 120.7 . . ?
C36 C35 H35A 120.7 . . ?
N31 C36 C35 124.0(7) . . ?
N31 C36 H36A 118.0 . . ?
C35 C36 H36A 118.0 . . ?
C39 N37 C34 123.4(6) . . ?
C39 N37 C38 117.5(6) . . ?
C34 N37 C38 117.9(6) . . ?
N37 C38 H38A 109.5 . . ?
N37 C38 H38B 109.5 . . ?
H38A C38 H38B 109.5 . . ?
N37 C38 H38C 109.5 . . ?
H38A C38 H38C 109.5 . . ?
H38B C38 H38C 109.5 . . ?
O40 C39 N37 121.6(7) . . ?
O40 C39 C41 119.0(7) . . ?
N37 C39 C41 119.2(6) . . ?
C45 C41 C39 124.6(7) . . ?
C45 C41 S42 111.3(6) . . ?
C39 C41 S42 123.5(6) . . ?
C43 S42 C41 91.8(4) . . ?
C44 C43 C46 124.2(7) . . ?
C44 C43 S42 111.5(6) . . ?
C46 C43 S42 123.3(5) . . ?
C43 C44 C45 112.4(7) . . ?
C43 C44 H44A 123.8 . . ?
C45 C44 H44A 123.8 . . ?
C41 C45 C44 113.0(7) . . ?
C41 C45 H45A 123.5 . . ?
C44 C45 H45A 123.5 . . ?
O47 C46 N48 120.3(7) . . ?
O47 C46 C43 119.6(7) . . ?
N48 C46 C43 119.7(7) . . ?
C46 N48 C50 124.8(6) . . ?
C46 N48 C49 117.4(6) . . ?
C50 N48 C49 117.2(5) . . ?
N48 C49 H49A 109.5 . . ?
N48 C49 H49B 109.5 . . ?
H49A C49 H49B 109.5 . . ?
N48 C49 H49C 109.5 . . ?
H49A C49 H49C 109.5 . . ?
H49B C49 H49C 109.5 . . ?
C55 C50 C51 117.6(7) . . ?
C55 C50 N48 120.1(7) . . ?
C51 C50 N48 122.1(7) . . ?
C52 C51 C50 119.5(7) . . ?
C52 C51 H51A 120.3 . . ?
C50 C51 H51A 120.3 . . ?
N53 C52 C51 124.3(7) . . ?
N53 C52 H52A 117.8 . . ?
C51 C52 H52A 117.8 . . ?
C52 N53 C54 116.0(6) . . ?
C52 N53 Ag2 121.5(5) . 2_558 ?
C54 N53 Ag2 120.0(5) . 2_558 ?
N53 C54 C55 121.9(7) . . ?
N53 C54 H54A 119.1 . . ?
C55 C54 H54A 119.1 . . ?
C50 C55 C54 120.6(8) . . ?
C50 C55 H55A 119.7 . . ?
C54 C55 H55A 119.7 . . ?
O62 N60 O63 120.8(7) . . ?
O62 N60 O61 119.0(7) . . ?
O63 N60 O61 120.1(7) . . ?
O71 N70 O73 120.3(7) . . ?
O71 N70 O72 120.0(7) . . ?
O73 N70 O72 119.7(7) . . ?
Cl82 C81 Cl83 112.3(5) . . ?
Cl82 C81 H81A 109.2 . . ?
Cl83 C81 H81A 109.2 . . ?
Cl82 C81 H81B 109.2 . . ?
Cl83 C81 H81B 109.2 . . ?
H81A C81 H81B 107.9 . . ?

loop_
_geom_bond_atom_site_label_1
_geom_bond_atom_site_label_2
_geom_bond_distance
_geom_bond_site_symmetry_2
_geom_bond_publ_flag
Ag1 N1 2.132(6) . ?
Ag1 N23 2.150(6) 2_566 ?
Ag1 Ag1 3.1399(13) 2_566 ?
Ag2 N53 2.145(6) 2_558 ?
Ag2 N31 2.152(5) . ?
Ag2 Ag2 3.0378(13) 2_558 ?
N1 C6 1.350(9) . ?
N1 C2 1.351(8) . ?
C2 C3 1.378(10) . ?
C2 H2A 0.9500 . ?
C3 C4 1.384(10) . ?
C3 H3A 0.9500 . ?
C4 N7 1.399(9) . ?
C4 C5 1.412(10) . ?
C5 C6 1.363(10) . ?
C5 H5A 0.9500 . ?
C6 H6A 0.9500 . ?
N7 C9 1.366(9) . ?
N7 C8 1.473(10) . ?
C8 H8A 0.9800 . ?
C8 H8B 0.9800 . ?
C8 H8C 0.9800 . ?
C9 O10 1.216(9) . ?
C9 C11 1.486(11) . ?
C11 C15 1.361(10) . ?
C11 S12 1.731(8) . ?
S12 C13 1.719(7) . ?
C13 C14 1.372(10) . ?
C13 C16 1.506(11) . ?
C14 C15 1.385(11) . ?
C14 H14A 0.9500 . ?
C15 H15A 0.9500 . ?
C16 O17 1.216(9) . ?
C16 N18 1.375(10) . ?
N18 C20 1.411(9) . ?
N18 C19 1.480(10) . ?
C19 H19A 0.9800 . ?
C19 H19B 0.9800 . ?
C19 H19C 0.9800 . ?
C20 C25 1.366(9) . ?
C20 C21 1.397(10) . ?
C21 C22 1.359(10) . ?
C21 H21A 0.9500 . ?
C22 N23 1.344(8) . ?
C22 H22A 0.9500 . ?
N23 C24 1.335(9) . ?
N23 Ag1 2.150(6) 2_566 ?
C24 C25 1.386(10) . ?
C24 H24A 0.9500 . ?
C25 H25A 0.9500 . ?
N31 C36 1.326(9) . ?
N31 C32 1.346(8) . ?
C32 C33 1.386(9) . ?
C32 H32A 0.9500 . ?
C33 C34 1.372(10) . ?
C33 H33A 0.9500 . ?
C34 C35 1.384(9) . ?
C34 N37 1.427(8) . ?
C35 C36 1.390(9) . ?
C35 H35A 0.9500 . ?
C36 H36A 0.9500 . ?
N37 C39 1.353(9) . ?
N37 C38 1.481(9) . ?
C38 H38A 0.9800 . ?
C38 H38B 0.9800 . ?
C38 H38C 0.9800 . ?
C39 O40 1.232(8) . ?
C39 C41 1.483(10) . ?
C41 C45 1.370(10) . ?
C41 S42 1.716(7) . ?
S42 C43 1.716(8) . ?
C43 C44 1.373(9) . ?
C43 C46 1.487(10) . ?
C44 C45 1.406(10) . ?
C44 H44A 0.9500 . ?
C45 H45A 0.9500 . ?
C46 O47 1.224(8) . ?
C46 N48 1.375(8) . ?
N48 C50 1.439(9) . ?
N48 C49 1.487(9) . ?
C49 H49A 0.9800 . ?
C49 H49B 0.9800 . ?
C49 H49C 0.9800 . ?
C50 C55 1.364(9) . ?
C50 C51 1.372(10) . ?
C51 C52 1.357(9) . ?
C51 H51A 0.9500 . ?
C52 N53 1.339(9) . ?
C52 H52A 0.9500 . ?
N53 C54 1.360(10) . ?
N53 Ag2 2.145(6) 2_558 ?
C54 C55 1.374(10) . ?
C54 H54A 0.9500 . ?
C55 H55A 0.9500 . ?
N60 O62 1.245(8) . ?
N60 O63 1.246(8) . ?
N60 O61 1.248(8) . ?
N70 O71 1.239(8) . ?
N70 O73 1.247(7) . ?
N70 O72 1.250(8) . ?
C81 Cl82 1.712(8) . ?
C81 Cl83 1.808(9) . ?
C81 H81A 0.9900 . ?
C81 H81B 0.9900 . ?

loop_
_geom_torsion_atom_site_label_1
_geom_torsion_atom_site_label_2
_geom_torsion_atom_site_label_3
_geom_torsion_atom_site_label_4
_geom_torsion
_geom_torsion_site_symmetry_1
_geom_torsion_site_symmetry_2
_geom_torsion_site_symmetry_3
_geom_torsion_site_symmetry_4
_geom_torsion_publ_flag
N23 Ag1 N1 C6 -79.0(12) 2_566 . . . ?
Ag1 Ag1 N1 C6 119.0(6) 2_566 . . . ?
N23 Ag1 N1 C2 86.9(12) 2_566 . . . ?
Ag1 Ag1 N1 C2 -75.1(6) 2_566 . . . ?
C6 N1 C2 C3 0.4(11) . . . . ?
Ag1 N1 C2 C3 -166.0(6) . . . . ?
N1 C2 C3 C4 -0.6(12) . . . . ?
C2 C3 C4 N7 178.4(7) . . . . ?
C2 C3 C4 C5 1.3(11) . . . . ?
C3 C4 C5 C6 -1.8(11) . . . . ?
N7 C4 C5 C6 -179.0(7) . . . . ?
C2 N1 C6 C5 -1.0(11) . . . . ?
Ag1 N1 C6 C5 165.7(6) . . . . ?
C4 C5 C6 N1 1.7(12) . . . . ?
C3 C4 N7 C9 34.0(12) . . . . ?
C5 C4 N7 C9 -148.9(8) . . . . ?
C3 C4 N7 C8 -137.0(8) . . . . ?
C5 C4 N7 C8 40.1(11) . . . . ?
C4 N7 C9 O10 -156.0(8) . . . . ?
C8 N7 C9 O10 15.2(12) . . . . ?
C4 N7 C9 C11 31.6(12) . . . . ?
C8 N7 C9 C11 -157.2(8) . . . . ?
O10 C9 C11 C15 25.9(14) . . . . ?
N7 C9 C11 C15 -161.3(8) . . . . ?
O10 C9 C11 S12 -142.0(7) . . . . ?
N7 C9 C11 S12 30.9(11) . . . . ?
C15 C11 S12 C13 -0.2(7) . . . . ?
C9 C11 S12 C13 169.6(7) . . . . ?
C11 S12 C13 C14 1.1(7) . . . . ?
C11 S12 C13 C16 -169.3(7) . . . . ?
C16 C13 C14 C15 168.5(8) . . . . ?
S12 C13 C14 C15 -1.7(9) . . . . ?
C9 C11 C15 C14 -170.2(8) . . . . ?
S12 C11 C15 C14 -0.8(10) . . . . ?
C13 C14 C15 C11 1.7(11) . . . . ?
C14 C13 C16 O17 -37.3(13) . . . . ?
S12 C13 C16 O17 131.9(8) . . . . ?
C14 C13 C16 N18 149.5(8) . . . . ?
S12 C13 C16 N18 -41.4(11) . . . . ?
O17 C16 N18 C20 163.8(9) . . . . ?
C13 C16 N18 C20 -23.1(12) . . . . ?
O17 C16 N18 C19 -11.6(13) . . . . ?
C13 C16 N18 C19 161.5(7) . . . . ?
C16 N18 C20 C25 137.8(8) . . . . ?
C19 N18 C20 C25 -46.8(10) . . . . ?
C16 N18 C20 C21 -46.9(11) . . . . ?
C19 N18 C20 C21 128.6(8) . . . . ?
C25 C20 C21 C22 1.8(11) . . . . ?
N18 C20 C21 C22 -173.7(7) . . . . ?
C20 C21 C22 N23 -1.4(12) . . . . ?
C21 C22 N23 C24 0.2(11) . . . . ?
C21 C22 N23 Ag1 165.3(6) . . . 2_566 ?
C22 N23 C24 C25 0.5(11) . . . . ?
Ag1 N23 C24 C25 -165.5(6) 2_566 . . . ?
C21 C20 C25 C24 -1.1(11) . . . . ?
N18 C20 C25 C24 174.5(7) . . . . ?
N23 C24 C25 C20 -0.1(12) . . . . ?
N53 Ag2 N31 C36 -102.6(11) 2_558 . . . ?
Ag2 Ag2 N31 C36 102.3(6) 2_558 . . . ?
N53 Ag2 N31 C32 69.6(12) 2_558 . . . ?
Ag2 Ag2 N31 C32 -85.5(5) 2_558 . . . ?
C36 N31 C32 C33 0.8(11) . . . . ?
Ag2 N31 C32 C33 -171.8(5) . . . . ?
N31 C32 C33 C34 -0.2(11) . . . . ?
C32 C33 C34 C35 -1.0(11) . . . . ?
C32 C33 C34 N37 179.7(6) . . . . ?
C33 C34 C35 C36 1.7(11) . . . . ?
N37 C34 C35 C36 -179.1(6) . . . . ?
C32 N31 C36 C35 -0.1(11) . . . . ?
Ag2 N31 C36 C35 172.3(5) . . . . ?
C34 C35 C36 N31 -1.1(12) . . . . ?
C33 C34 N37 C39 44.8(11) . . . . ?
C35 C34 N37 C39 -134.4(8) . . . . ?
C33 C34 N37 C38 -122.9(8) . . . . ?
C35 C34 N37 C38 57.9(9) . . . . ?
C34 N37 C39 O40 -155.4(7) . . . . ?
C38 N37 C39 O40 12.4(11) . . . . ?
C34 N37 C39 C41 29.7(11) . . . . ?
C38 N37 C39 C41 -162.6(7) . . . . ?
O40 C39 C41 C45 21.4(12) . . . . ?
N37 C39 C41 C45 -163.6(7) . . . . ?
O40 C39 C41 S42 -148.9(6) . . . . ?
N37 C39 C41 S42 26.2(10) . . . . ?
C45 C41 S42 C43 -1.3(6) . . . . ?
C39 C41 S42 C43 170.1(6) . . . . ?
C41 S42 C43 C44 1.0(6) . . . . ?
C41 S42 C43 C46 -168.5(6) . . . . ?
C46 C43 C44 C45 169.0(7) . . . . ?
S42 C43 C44 C45 -0.3(8) . . . . ?
C39 C41 C45 C44 -169.9(7) . . . . ?
S42 C41 C45 C44 1.4(9) . . . . ?
C43 C44 C45 C41 -0.7(10) . . . . ?
C44 C43 C46 O47 -26.0(11) . . . . ?
S42 C43 C46 O47 142.1(6) . . . . ?
C44 C43 C46 N48 160.6(7) . . . . ?
S42 C43 C46 N48 -31.3(10) . . . . ?
O47 C46 N48 C50 159.0(7) . . . . ?
C43 C46 N48 C50 -27.7(11) . . . . ?
O47 C46 N48 C49 -11.5(10) . . . . ?
C43 C46 N48 C49 161.9(7) . . . . ?
C46 N48 C50 C55 145.0(7) . . . . ?
C49 N48 C50 C55 -44.5(10) . . . . ?
C46 N48 C50 C51 -39.8(11) . . . . ?
C49 N48 C50 C51 130.7(7) . . . . ?
C55 C50 C51 C52 1.3(11) . . . . ?
N48 C50 C51 C52 -174.0(7) . . . . ?
C50 C51 C52 N53 2.0(12) . . . . ?
C51 C52 N53 C54 -3.3(11) . . . . ?
C51 C52 N53 Ag2 158.6(6) . . . 2_558 ?
C52 N53 C54 C55 1.4(11) . . . . ?
Ag2 N53 C54 C55 -160.8(6) 2_558 . . . ?
C51 C50 C55 C54 -3.1(11) . . . . ?
N48 C50 C55 C54 172.3(7) . . . . ?
N53 C54 C55 C50 1.8(12) . . . . ?
